data_1530140
loop_
_publ_author_name
'Kazanskaya, E.V.'
'Sandomirskii, P.A.'
'Belov, N.V.'
'Simonov, M.A.'

_publ_section_title
;
 The crystal structure of Li Cd B O3
;
_journal_name_full 'Doklady Akademii Nauk SSSR'
_journal_page_first 1340
_journal_page_last 1343
_journal_volume 238
_journal_year 1978
_chemical_formula_sum 'B Cd Li O3'
_chemical_name_systematic 'Li Cd (B O3)'
_space_group_IT_number 174
_symmetry_space_group_name_Hall 'P -6'
_symmetry_space_group_name_H-M 'P -6'
_cell_angle_alpha 90
_cell_angle_beta 90
_cell_angle_gamma 120
_cell_formula_units_Z 3
_cell_length_a 8.309
_cell_length_b 8.309
_cell_length_c 3.259
_cell_volume 194.855
_citation_journal_id_ASTM DANKAS
_cod_data_source_file Kazanskaya_DANKAS_1978_1238.cif
_cod_data_source_block B1Cd1Li1O3
_cod_original_cell_volume 194.8554
_cod_original_formula_sum 'B1 Cd1 Li1 O3'
_cod_database_code 1530140

loop_
_symmetry_equiv_pos_as_xyz
x,y,z
-x+y,-x,-z
-y,x-y,z
x,y,-z
-x+y,-x,z
-y,x-y,-z

loop_
_atom_site_label
_atom_site_type_symbol
_atom_site_fract_x
_atom_site_fract_y
_atom_site_fract_z
_atom_site_occupancy
_atom_site_U_iso_or_equiv
O3 O-2 0.189 0.06 0 1 0.0
O1 O-2 0.247 0.475 0.5 1 0.0
B1 B+3 0 0 0 1 0.0
O2 O-2 0.582 0.438 0.5 1 0.0
B2 B+3 0.6667 0.3333 0.5 1 0.0
Cd1 Cd+2 0.3651 0.368 0 1 0.0
Li1 Li+1 0.004 0.293 0.5 1 0.0
B3 B+3 0.3333 0.6667 0.5 1 0.0
